data_4062584
_journal_name_full Organometallics
_journal_paper_doi 10.1021/om034302w
_journal_year 2004
_chemical_formula_sum 'C39 H43 N2 P'
_chemical_formula_weight 570.72
_space_group_IT_number 33
_symmetry_cell_setting orthorhombic
_symmetry_space_group_name_Hall 'P 2c -2n'
_symmetry_space_group_name_H-M 'P n a 21'
_cell_angle_alpha 90.00
_cell_angle_beta 90.00
_cell_angle_gamma 90.00
_cell_formula_units_Z 4
_cell_length_a 15.362(2)
_cell_length_b 21.174(3)
_cell_length_c 10.048(5)
_cell_measurement_temperature 173(2)
_cell_volume 3268.4(17)
_diffrn_ambient_temperature 173(2)
_exptl_crystal_density_diffrn 1.160
_cod_depositor_comments
;
The following automatic conversions were performed:
'_symmetry_cell_setting' value 'Orthorhombic' changed to 'orthorhombic'
according to '/home/saulius/struct/CIF-dictionaries/cif_core.dic'
dictionary named 'cif_core.dic' version 2.4.1 from 2010-06-29.

Automatic conversion script
Id: cif_fix_enum 1527 2010-12-29 10:47:43Z saulius 
;
_cod_original_sg_symbol_H-M 'P ? ? ?'
_cod_database_code 4062584

loop_
_symmetry_equiv_pos_as_xyz
'x, y, z'
'-x, -y, z+1/2'
'-x+1/2, y+1/2, z+1/2'
'x+1/2, -y+1/2, z'

loop_
_atom_site_label
_atom_site_type_symbol
_atom_site_fract_x
_atom_site_fract_y
_atom_site_fract_z
_atom_site_U_iso_or_equiv
_atom_site_adp_type
_atom_site_occupancy
_atom_site_symmetry_multiplicity
_atom_site_calc_flag
_atom_site_refinement_flags
_atom_site_disorder_assembly
_atom_site_disorder_group
P1 P 0.81075(3) 0.88475(3) 1.02497(6) 0.02558(13) Uani 1 1 d . . .
N1 N 0.93422(12) 0.83412(9) 0.81665(18) 0.0317(5) Uani 1 1 d . . .
H1 H 0.9073 0.8708 0.8189 0.038 Uiso 1 1 calc R . .
N2 N 0.78508(11) 0.91879(8) 0.89260(17) 0.0272(4) Uani 1 1 d . . .
C1 C 1.00117(14) 0.82547(11) 0.7185(2) 0.0296(5) Uani 1 1 d . . .
C2 C 0.98079(14) 0.79584(11) 0.5977(2) 0.0322(5) Uani 1 1 d . . .
C3 C 1.04585(15) 0.79163(12) 0.5015(2) 0.0397(6) Uani 1 1 d . . .
H3 H 1.0337 0.7716 0.4190 0.048 Uiso 1 1 calc R . .
C4 C 1.12774(15) 0.81614(11) 0.5247(3) 0.0427(6) Uani 1 1 d . . .
H4 H 1.1711 0.8134 0.4575 0.051 Uiso 1 1 calc R . .
C5 C 1.14700(16) 0.84443(12) 0.6441(3) 0.0413(6) Uani 1 1 d . . .
H5 H 1.2039 0.8607 0.6585 0.050 Uiso 1 1 calc R . .
C6 C 1.08462(14) 0.84988(11) 0.7451(2) 0.0351(6) Uani 1 1 d . . .
C7 C 0.88946(15) 0.77177(12) 0.5700(2) 0.0364(6) Uani 1 1 d . . .
H7 H 0.8622 0.7612 0.6576 0.044 Uiso 1 1 calc R . .
C8 C 0.83539(16) 0.82421(14) 0.5067(3) 0.0554(8) Uani 1 1 d . . .
H8A H 0.7762 0.8088 0.4901 0.083 Uiso 1 1 calc R . .
H8B H 0.8621 0.8369 0.4223 0.083 Uiso 1 1 calc R . .
H8C H 0.8331 0.8606 0.5669 0.083 Uiso 1 1 calc R . .
C9 C 0.88772(18) 0.71214(15) 0.4846(3) 0.0587(8) Uani 1 1 d . . .
H9A H 0.8273 0.6987 0.4712 0.088 Uiso 1 1 calc R . .
H9B H 0.9201 0.6785 0.5297 0.088 Uiso 1 1 calc R . .
H9C H 0.9147 0.7209 0.3982 0.088 Uiso 1 1 calc R . .
C10 C 1.10630(16) 0.88068(11) 0.8773(3) 0.0402(6) Uani 1 1 d . . .
H10 H 1.0514 0.8998 0.9125 0.048 Uiso 1 1 calc R . .
C11 C 1.1366(2) 0.83152(14) 0.9780(3) 0.0552(8) Uani 1 1 d . . .
H11A H 1.1500 0.8523 1.0626 0.083 Uiso 1 1 calc R . .
H11B H 1.1889 0.8104 0.9443 0.083 Uiso 1 1 calc R . .
H11C H 1.0904 0.8003 0.9917 0.083 Uiso 1 1 calc R . .
C12 C 1.1731(2) 0.93334(17) 0.8653(4) 0.0812(11) Uani 1 1 d . . .
H12A H 1.1840 0.9516 0.9533 0.122 Uiso 1 1 calc R . .
H12B H 1.1509 0.9662 0.8055 0.122 Uiso 1 1 calc R . .
H12C H 1.2275 0.9162 0.8293 0.122 Uiso 1 1 calc R . .
C13 C 0.84909(13) 0.80389(9) 1.0099(2) 0.0254(5) Uani 1 1 d . . .
C14 C 0.90937(13) 0.78866(10) 0.9077(2) 0.0275(5) Uani 1 1 d . . .
C15 C 0.94322(14) 0.72715(11) 0.9018(2) 0.0334(5) Uani 1 1 d . . .
H15 H 0.9840 0.7166 0.8343 0.040 Uiso 1 1 calc R . .
C16 C 0.91832(15) 0.68189(11) 0.9921(2) 0.0371(6) Uani 1 1 d . . .
H16 H 0.9414 0.6404 0.9856 0.044 Uiso 1 1 calc R . .
C17 C 0.85984(15) 0.69632(11) 1.0927(2) 0.0374(6) Uani 1 1 d . . .
H17 H 0.8430 0.6650 1.1553 0.045 Uiso 1 1 calc R . .
C18 C 0.82633(15) 0.75660(11) 1.1009(2) 0.0325(5) Uani 1 1 d . . .
H18 H 0.7866 0.7663 1.1704 0.039 Uiso 1 1 calc R . .
C19 C 0.90525(14) 0.92511(11) 1.0917(2) 0.0275(5) Uani 1 1 d . . .
C20 C 0.92685(14) 0.98491(11) 1.0460(2) 0.0308(5) Uani 1 1 d . . .
H20 H 0.8910 1.0049 0.9815 0.037 Uiso 1 1 calc R . .
C21 C 0.99996(15) 1.01590(11) 1.0933(2) 0.0359(6) Uani 1 1 d . . .
H21 H 1.0148 1.0563 1.0591 0.043 Uiso 1 1 calc R . .
C22 C 1.05128(16) 0.98835(12) 1.1897(2) 0.0386(6) Uani 1 1 d . . .
H22 H 1.1006 1.0101 1.2236 0.046 Uiso 1 1 calc R . .
C23 C 1.03034(15) 0.92861(12) 1.2370(2) 0.0386(6) Uani 1 1 d . . .
H23 H 1.0656 0.9094 1.3033 0.046 Uiso 1 1 calc R . .
C24 C 0.95803(15) 0.89680(11) 1.1877(2) 0.0333(6) Uani 1 1 d . . .
H24 H 0.9445 0.8557 1.2194 0.040 Uiso 1 1 calc R . .
C25 C 0.72809(14) 0.88354(10) 1.1536(2) 0.0272(5) Uani 1 1 d . . .
C26 C 0.65119(15) 0.85022(12) 1.1340(2) 0.0373(6) Uani 1 1 d . . .
H26 H 0.6425 0.8276 1.0535 0.045 Uiso 1 1 calc R . .
C27 C 0.58673(15) 0.84978(14) 1.2314(3) 0.0436(7) Uani 1 1 d . . .
H27 H 0.5346 0.8266 1.2176 0.052 Uiso 1 1 calc R . .
C28 C 0.59870(17) 0.88297(13) 1.3477(3) 0.0440(7) Uani 1 1 d . . .
H28 H 0.5550 0.8820 1.4146 0.053 Uiso 1 1 calc R . .
C29 C 0.67287(16) 0.91730(12) 1.3678(2) 0.0417(6) Uani 1 1 d . . .
H29 H 0.6800 0.9409 1.4474 0.050 Uiso 1 1 calc R . .
C30 C 0.73787(15) 0.91756(11) 1.2713(2) 0.0338(6) Uani 1 1 d . . .
H30 H 0.7895 0.9412 1.2858 0.041 Uiso 1 1 calc R . .
C31 C 0.70336(13) 0.92991(10) 0.8324(2) 0.0263(5) Uani 1 1 d . . .
C32 C 0.65408(14) 0.88195(11) 0.7718(2) 0.0278(5) Uani 1 1 d . . .
C33 C 0.57623(15) 0.89697(13) 0.7093(2) 0.0340(6) Uani 1 1 d . . .
H33 H 0.5433 0.8640 0.6697 0.041 Uiso 1 1 calc R . .
C34 C 0.54459(16) 0.95854(13) 0.7023(2) 0.0398(6) Uani 1 1 d . . .
C35 C 0.59444(15) 1.00545(12) 0.7608(2) 0.0375(6) Uani 1 1 d . . .
H35 H 0.5747 1.0479 0.7563 0.045 Uiso 1 1 calc R . .
C36 C 0.67214(14) 0.99262(11) 0.8258(2) 0.0301(5) Uani 1 1 d . . .
C37 C 0.68442(15) 0.81457(11) 0.7710(2) 0.0352(6) Uani 1 1 d . . .
H37A H 0.6739 0.7956 0.8586 0.053 Uiso 1 1 calc R . .
H37B H 0.7468 0.8132 0.7509 0.053 Uiso 1 1 calc R . .
H37C H 0.6523 0.7909 0.7031 0.053 Uiso 1 1 calc R . .
C38 C 0.45938(18) 0.97307(15) 0.6323(3) 0.0636(9) Uani 1 1 d . . .
H38A H 0.4186 0.9922 0.6956 0.095 Uiso 1 1 calc R . .
H38B H 0.4344 0.9339 0.5972 0.095 Uiso 1 1 calc R . .
H38C H 0.4701 1.0025 0.5588 0.095 Uiso 1 1 calc R . .
C39 C 0.72277(16) 1.04569(11) 0.8889(3) 0.0416(6) Uani 1 1 d . . .
H39A H 0.6898 1.0851 0.8806 0.062 Uiso 1 1 calc R . .
H39B H 0.7790 1.0502 0.8438 0.062 Uiso 1 1 calc R . .
H39C H 0.7324 1.0363 0.9832 0.062 Uiso 1 1 calc R . .

loop_
_atom_site_aniso_label
_atom_site_aniso_U_11
_atom_site_aniso_U_22
_atom_site_aniso_U_33
_atom_site_aniso_U_23
_atom_site_aniso_U_13
_atom_site_aniso_U_12
P1 0.0252(3) 0.0266(3) 0.0250(3) 0.0001(3) -0.0006(3) -0.0019(2)
N1 0.0351(11) 0.0254(11) 0.0347(10) 0.0054(8) 0.0066(9) 0.0046(9)
N2 0.0252(10) 0.0288(11) 0.0276(10) 0.0040(8) -0.0019(8) 0.0007(8)
C1 0.0268(12) 0.0288(13) 0.0331(13) 0.0069(10) 0.0044(10) 0.0047(10)
C2 0.0297(13) 0.0344(14) 0.0324(12) 0.0095(11) 0.0025(10) 0.0059(10)
C3 0.0363(14) 0.0492(16) 0.0336(14) 0.0064(11) 0.0055(11) 0.0077(12)
C4 0.0339(13) 0.0479(16) 0.0462(14) 0.0128(15) 0.0138(13) 0.0089(11)
C5 0.0301(14) 0.0372(15) 0.0565(17) 0.0088(13) 0.0029(12) 0.0003(11)
C6 0.0310(13) 0.0267(13) 0.0478(14) 0.0069(11) -0.0018(11) 0.0022(10)
C7 0.0297(13) 0.0454(16) 0.0342(13) -0.0001(10) -0.0009(10) 0.0056(11)
C8 0.0356(14) 0.071(2) 0.0602(18) 0.0276(16) 0.0020(13) 0.0096(13)
C9 0.0441(16) 0.071(2) 0.0603(19) -0.0230(15) -0.0073(13) 0.0023(15)
C10 0.0343(13) 0.0310(14) 0.0552(16) -0.0009(12) -0.0052(12) -0.0011(11)
C11 0.0608(18) 0.0524(19) 0.0524(18) -0.0085(13) -0.0141(13) 0.0083(15)
C12 0.096(3) 0.069(2) 0.079(2) -0.0030(18) -0.014(2) -0.047(2)
C13 0.0249(11) 0.0257(12) 0.0256(11) -0.0006(10) -0.0056(10) -0.0025(9)
C14 0.0262(12) 0.0280(13) 0.0282(12) 0.0022(10) -0.0047(10) -0.0028(10)
C15 0.0326(13) 0.0317(14) 0.0360(13) -0.0016(11) -0.0009(10) 0.0062(10)
C16 0.0398(14) 0.0246(13) 0.0467(16) 0.0032(11) -0.0064(11) 0.0016(10)
C17 0.0402(15) 0.0323(15) 0.0398(13) 0.0128(11) -0.0031(12) -0.0019(11)
C18 0.0337(13) 0.0349(15) 0.0290(12) 0.0051(10) -0.0019(10) 0.0000(11)
C19 0.0275(12) 0.0312(13) 0.0238(11) -0.0014(10) 0.0032(9) -0.0017(10)
C20 0.0311(12) 0.0312(13) 0.0302(13) 0.0008(10) -0.0028(10) 0.0010(10)
C21 0.0367(13) 0.0296(13) 0.0415(13) -0.0018(11) -0.0017(12) -0.0065(11)
C22 0.0355(14) 0.0376(16) 0.0426(14) -0.0070(12) -0.0068(11) -0.0053(12)
C23 0.0349(14) 0.0438(16) 0.0370(13) 0.0011(11) -0.0106(11) -0.0019(12)
C24 0.0350(13) 0.0349(15) 0.0301(13) 0.0035(10) -0.0054(10) -0.0019(11)
C25 0.0246(12) 0.0290(14) 0.0280(12) 0.0024(10) -0.0015(9) 0.0025(10)
C26 0.0334(14) 0.0457(16) 0.0327(13) -0.0024(11) -0.0001(10) -0.0047(11)
C27 0.0271(13) 0.0603(19) 0.0432(15) 0.0065(13) 0.0013(11) -0.0065(12)
C28 0.0346(14) 0.0594(19) 0.0378(15) 0.0082(13) 0.0084(11) 0.0049(13)
C29 0.0423(15) 0.0473(17) 0.0356(14) -0.0045(11) 0.0040(11) 0.0017(13)
C30 0.0317(13) 0.0325(14) 0.0373(14) -0.0031(11) 0.0019(10) -0.0004(10)
C31 0.0239(12) 0.0312(13) 0.0238(11) 0.0009(9) 0.0018(9) 0.0019(10)
C32 0.0283(12) 0.0318(14) 0.0234(12) -0.0011(9) 0.0030(9) 0.0003(10)
C33 0.0316(13) 0.0452(17) 0.0252(12) -0.0076(10) -0.0039(10) -0.0038(12)
C34 0.0330(13) 0.0475(17) 0.0389(14) -0.0062(12) -0.0055(11) 0.0111(12)
C35 0.0376(14) 0.0356(15) 0.0392(13) -0.0023(11) -0.0028(11) 0.0112(11)
C36 0.0277(12) 0.0301(13) 0.0325(12) -0.0025(10) 0.0024(10) 0.0007(10)
C37 0.0344(13) 0.0337(14) 0.0373(13) -0.0041(11) -0.0019(11) -0.0015(11)
C38 0.0507(19) 0.070(2) 0.070(2) -0.0195(17) -0.0256(15) 0.0239(16)
C39 0.0402(14) 0.0304(15) 0.0541(16) -0.0052(12) -0.0020(12) 0.0028(11)

loop_
_geom_bond_atom_site_label_1
_geom_bond_atom_site_label_2
_geom_bond_distance
_geom_bond_site_symmetry_2
_geom_bond_publ_flag
P1 N2 1.5634(19) . ?
P1 C25 1.812(2) . ?
P1 C19 1.813(2) . ?
P1 C13 1.817(2) . ?
N1 C14 1.382(3) . ?
N1 C1 1.436(3) . ?
N2 C31 1.413(3) . ?
C1 C2 1.402(3) . ?
C1 C6 1.408(3) . ?
C2 C3 1.393(3) . ?
C2 C7 1.518(3) . ?
C3 C4 1.381(3) . ?
C4 C5 1.373(4) . ?
C5 C6 1.401(4) . ?
C6 C10 1.517(4) . ?
C7 C8 1.526(3) . ?
C7 C9 1.527(4) . ?
C10 C12 1.520(4) . ?
C10 C11 1.525(4) . ?
C13 C18 1.400(3) . ?
C13 C14 1.420(3) . ?
C14 C15 1.404(3) . ?
C15 C16 1.374(3) . ?
C16 C17 1.386(3) . ?
C17 C18 1.379(3) . ?
C19 C20 1.387(3) . ?
C19 C24 1.395(3) . ?
C20 C21 1.385(3) . ?
C21 C22 1.379(3) . ?
C22 C23 1.389(3) . ?
C23 C24 1.390(3) . ?
C25 C26 1.390(3) . ?
C25 C30 1.392(3) . ?
C26 C27 1.392(3) . ?
C27 C28 1.375(4) . ?
C28 C29 1.367(4) . ?
C29 C30 1.392(3) . ?
C31 C32 1.405(3) . ?
C31 C36 1.413(3) . ?
C32 C33 1.388(3) . ?
C32 C37 1.501(3) . ?
C33 C34 1.393(3) . ?
C34 C35 1.385(3) . ?
C34 C38 1.518(3) . ?
C35 C36 1.387(3) . ?
C36 C39 1.507(3) . ?

loop_
_cod_related_entry_id
_cod_related_entry_database
_cod_related_entry_code
1 ChemSpider 21153734
